data_4079708
loop_
_publ_author_name
'Donnelly, Kate F.'
'Lalrempuia, Ralte'
'M\"uller-Bunz, Helge'
'Albrecht, Martin'

_publ_section_title
;
 Regioselective Electrophilic C--H Bond Activation in Triazolylidene Metal
 Complexes Containing a N-Bound Phenyl Substituent
;
_journal_issue 23
_journal_name_full Organometallics
_journal_page_first 8414
_journal_paper_doi 10.1021/om300983m
_journal_volume 31
_journal_year 2012
_chemical_formula_moiety 'C25 H26 Cl N3 Ru'
_chemical_formula_sum 'C25 H26 Cl N3 Ru'
_chemical_formula_weight 505.01
_chemical_name_systematic
; 
 ? 
;
_space_group_IT_number 14
_symmetry_cell_setting monoclinic
_symmetry_space_group_name_Hall '-P 2yn'
_symmetry_space_group_name_H-M 'P 1 21/n 1'
_atom_sites_solution_hydrogens geom
_atom_sites_solution_primary direct
_atom_sites_solution_secondary difmap
_audit_creation_method SHELXL-97
_cell_angle_alpha 90.00
_cell_angle_beta 94.654(2)
_cell_angle_gamma 90.00
_cell_formula_units_Z 4
_cell_length_a 7.8961(1)
_cell_length_b 23.6603(5)
_cell_length_c 11.7411(2)
_cell_measurement_reflns_used 45474
_cell_measurement_temperature 100(2)
_cell_measurement_theta_max 76.7729
_cell_measurement_theta_min 3.7333
_cell_volume 2186.29(7)
_computing_cell_refinement
; 
CrysAlisPro, Oxford Diffraction Ltd., 
Version 1.171.34.36 (release 02-08-2010 CrysAlis171 .NET) 
(compiled Aug  2 2010,13:00:58) 
;
_computing_data_collection
; 
CrysAlisPro, Oxford Diffraction Ltd., 
Version 1.171.34.36 (release 02-08-2010 CrysAlis171 .NET) 
(compiled Aug  2 2010,13:00:58) 
;
_computing_data_reduction
; 
CrysAlisPro, Oxford Diffraction Ltd., 
Version 1.171.34.36 (release 02-08-2010 CrysAlis171 .NET) 
(compiled Aug  2 2010,13:00:58) 
;
_computing_structure_refinement 'SHELXL-97 (Sheldrick, 2008)'
_computing_structure_solution 'SHELXS-97 (Sheldrick, 2008)'
_diffrn_ambient_temperature 100(2)
_diffrn_detector_area_resol_mean 10.3196
_diffrn_measured_fraction_theta_full 0.997
_diffrn_measured_fraction_theta_max 0.997
_diffrn_measurement_device_type 'SuperNova, Dual, Cu at zero, Atlas'
_diffrn_measurement_method '\w scans'
_diffrn_radiation_monochromator mirror
_diffrn_radiation_source 'SuperNova (Cu) X-ray Source'
_diffrn_radiation_type CuK\a
_diffrn_radiation_wavelength 1.54184
_diffrn_reflns_av_R_equivalents 0.0364
_diffrn_reflns_av_sigmaI/netI 0.0104
_diffrn_reflns_limit_h_max 9
_diffrn_reflns_limit_h_min -9
_diffrn_reflns_limit_k_max 26
_diffrn_reflns_limit_k_min -29
_diffrn_reflns_limit_l_max 14
_diffrn_reflns_limit_l_min -14
_diffrn_reflns_number 64396
_diffrn_reflns_theta_full 76.98
_diffrn_reflns_theta_max 76.98
_diffrn_reflns_theta_min 3.74
_exptl_absorpt_coefficient_mu 7.048
_exptl_absorpt_correction_T_max 0.643
_exptl_absorpt_correction_T_min 0.385
_exptl_absorpt_correction_type analytical
_exptl_absorpt_process_details
; 
CrysAlisPro, Oxford Diffraction Ltd., 
Version 1.171.34.36 (release 02-08-2010 CrysAlis171 .NET) 
(compiled Aug  2 2010,13:00:58) 
;
_exptl_crystal_colour orange
_exptl_crystal_density_diffrn 1.534
_exptl_crystal_density_method 'not measured'
_exptl_crystal_description rod
_exptl_crystal_F_000 1032
_exptl_crystal_size_max 0.2165
_exptl_crystal_size_mid 0.1046
_exptl_crystal_size_min 0.1020
_refine_diff_density_max 0.303
_refine_diff_density_min -0.643
_refine_diff_density_rms 0.056
_refine_ls_extinction_method none
_refine_ls_goodness_of_fit_ref 1.068
_refine_ls_hydrogen_treatment constr
_refine_ls_matrix_type full
_refine_ls_number_parameters 275
_refine_ls_number_reflns 4596
_refine_ls_number_restraints 0
_refine_ls_restrained_S_all 1.068
_refine_ls_R_factor_all 0.0192
_refine_ls_R_factor_gt 0.0190
_refine_ls_shift/su_max 0.002
_refine_ls_shift/su_mean 0.000
_refine_ls_structure_factor_coef Fsqd
_refine_ls_weighting_details 'calc w=1/[\s^2^(Fo^2^)+(0.0247P)^2^+1.6509P] where P=(Fo^2^+2Fc^2^)/3'
_refine_ls_weighting_scheme calc
_refine_ls_wR_factor_gt 0.0489
_refine_ls_wR_factor_ref 0.0490
_reflns_number_gt 4552
_reflns_number_total 4596
_reflns_threshold_expression I>2\s(I)
_cod_data_source_file om300983m_si_002.cif
_cod_data_source_block alb74(6)
_cod_original_sg_symbol_H-M 'P 21/n'
_cod_database_code 4079708

loop_
_symmetry_equiv_pos_as_xyz
'x, y, z'
'-x+1/2, y+1/2, -z+1/2'
'-x, -y, -z'
'x-1/2, -y-1/2, z-1/2'

loop_
_atom_site_label
_atom_site_type_symbol
_atom_site_fract_x
_atom_site_fract_y
_atom_site_fract_z
_atom_site_U_iso_or_equiv
_atom_site_adp_type
_atom_site_occupancy
_atom_site_symmetry_multiplicity
_atom_site_calc_flag
_atom_site_refinement_flags
Ru Ru 0.678534(13) 0.112131(4) 0.241372(9) 0.01239(5) Uani 1 1 d .
Cl Cl 0.98072(4) 0.130023(16) 0.24433(3) 0.01853(8) Uani 1 1 d .
C1 C 0.68509(18) 0.14532(7) 0.40600(13) 0.0167(3) Uani 1 1 d .
C2 C 0.6638(2) 0.20142(7) 0.44053(14) 0.0206(3) Uani 1 1 d .
H2 H 0.6372 0.2295 0.3842 0.025 Uiso 1 1 calc R
C3 C 0.6807(2) 0.21710(8) 0.55572(15) 0.0248(3) Uani 1 1 d .
H3 H 0.6645 0.2555 0.5761 0.030 Uiso 1 1 calc R
C4 C 0.7207(2) 0.17744(8) 0.64076(15) 0.0281(4) Uani 1 1 d .
H4 H 0.7342 0.1888 0.7186 0.034 Uiso 1 1 calc R
C5 C 0.7409(2) 0.12106(8) 0.61183(15) 0.0262(4) Uani 1 1 d .
H5 H 0.7671 0.0931 0.6686 0.031 Uiso 1 1 calc R
C6 C 0.7213(2) 0.10729(7) 0.49638(14) 0.0194(3) Uani 1 1 d .
N1 N 0.74210(17) 0.05151(6) 0.45596(11) 0.0190(3) Uani 1 1 d .
C7 C 0.73371(18) 0.04268(7) 0.34003(12) 0.0157(3) Uani 1 1 d .
N2 N 0.7725(2) 0.00612(6) 0.52128(11) 0.0240(3) Uani 1 1 d .
N3 N 0.78454(18) -0.03459(6) 0.44473(11) 0.0207(3) Uani 1 1 d .
C8 C 0.8152(3) -0.09225(7) 0.48656(14) 0.0277(4) Uani 1 1 d .
H8A H 0.8747 -0.0910 0.5631 0.042 Uiso 1 1 calc R
H8B H 0.8850 -0.1125 0.4346 0.042 Uiso 1 1 calc R
H8C H 0.7064 -0.1119 0.4900 0.042 Uiso 1 1 calc R
C9 C 0.76395(19) -0.01520(7) 0.33431(12) 0.0162(3) Uani 1 1 d .
C10 C 0.78869(19) -0.05135(6) 0.23478(12) 0.0156(3) Uani 1 1 d .
C11 C 0.90237(19) -0.03237(7) 0.15769(13) 0.0175(3) Uani 1 1 d .
H11 H 0.9581 0.0030 0.1696 0.021 Uiso 1 1 calc R
C12 C 0.9337(2) -0.06538(7) 0.06361(13) 0.0205(3) Uani 1 1 d .
H12 H 1.0108 -0.0524 0.0113 0.025 Uiso 1 1 calc R
C13 C 0.8530(2) -0.11720(7) 0.04555(14) 0.0208(3) Uani 1 1 d .
H13 H 0.8762 -0.1399 -0.0182 0.025 Uiso 1 1 calc R
C14 C 0.7383(2) -0.13568(7) 0.12117(14) 0.0212(3) Uani 1 1 d .
H14 H 0.6824 -0.1710 0.1088 0.025 Uiso 1 1 calc R
C15 C 0.7050(2) -0.10266(7) 0.21518(14) 0.0189(3) Uani 1 1 d .
H15 H 0.6251 -0.1152 0.2659 0.023 Uiso 1 1 calc R
C16 C 0.62341(19) 0.17205(6) 0.09171(12) 0.0159(3) Uani 1 1 d .
C22 C 0.7274(2) 0.22162(7) 0.05512(13) 0.0187(3) Uani 1 1 d .
H22 H 0.8399 0.2065 0.0359 0.022 Uiso 1 1 calc R
C23 C 0.6421(2) 0.24863(8) -0.05378(14) 0.0268(4) Uani 1 1 d .
H23A H 0.6161 0.2193 -0.1114 0.040 Uiso 1 1 calc R
H23B H 0.7191 0.2765 -0.0834 0.040 Uiso 1 1 calc R
H23C H 0.5367 0.2673 -0.0360 0.040 Uiso 1 1 calc R
C24 C 0.7615(2) 0.26569(7) 0.14875(15) 0.0248(3) Uani 1 1 d .
H24A H 0.6540 0.2831 0.1663 0.037 Uiso 1 1 calc R
H24B H 0.8376 0.2949 0.1227 0.037 Uiso 1 1 calc R
H24C H 0.8149 0.2475 0.2176 0.037 Uiso 1 1 calc R
C17 C 0.65812(19) 0.11679(6) 0.04821(13) 0.0158(3) Uani 1 1 d .
H17 H 0.7434 0.1128 -0.0038 0.019 Uiso 1 1 calc R
C18 C 0.57058(19) 0.06882(6) 0.07994(13) 0.0170(3) Uani 1 1 d .
H18 H 0.5928 0.0332 0.0470 0.020 Uiso 1 1 calc R
C19 C 0.44695(19) 0.07343(7) 0.16247(13) 0.0178(3) Uani 1 1 d .
C25 C 0.3545(2) 0.02184(7) 0.19854(15) 0.0236(3) Uani 1 1 d .
H25A H 0.3101 0.0287 0.2728 0.035 Uiso 1 1 calc R
H25B H 0.4329 -0.0103 0.2047 0.035 Uiso 1 1 calc R
H25C H 0.2601 0.0134 0.1416 0.035 Uiso 1 1 calc R
C20 C 0.40957(19) 0.12789(7) 0.20471(13) 0.0181(3) Uani 1 1 d .
H20 H 0.3260 0.1318 0.2580 0.022 Uiso 1 1 calc R
C21 C 0.49614(18) 0.17689(7) 0.16797(13) 0.0174(3) Uani 1 1 d .
H21 H 0.4672 0.2131 0.1955 0.021 Uiso 1 1 calc R

loop_
_atom_site_aniso_label
_atom_site_aniso_U_11
_atom_site_aniso_U_22
_atom_site_aniso_U_33
_atom_site_aniso_U_23
_atom_site_aniso_U_13
_atom_site_aniso_U_12
Ru 0.01083(7) 0.01376(7) 0.01246(7) -0.00034(4) 0.00020(4) 0.00026(3)
Cl 0.01145(16) 0.02689(19) 0.01701(16) 0.00177(13) -0.00034(12) -0.00070(13)
C1 0.0131(7) 0.0206(8) 0.0166(7) -0.0033(6) 0.0017(5) -0.0008(6)
C2 0.0181(7) 0.0213(8) 0.0226(8) -0.0037(6) 0.0027(6) 0.0001(6)
C3 0.0238(8) 0.0244(8) 0.0268(8) -0.0093(7) 0.0057(6) -0.0009(6)
C4 0.0331(9) 0.0331(10) 0.0189(8) -0.0092(7) 0.0058(7) -0.0022(7)
C5 0.0337(9) 0.0283(9) 0.0167(8) -0.0020(6) 0.0037(7) 0.0002(7)
C6 0.0212(8) 0.0206(8) 0.0167(7) -0.0030(6) 0.0034(6) -0.0005(6)
N1 0.0250(7) 0.0196(7) 0.0124(6) 0.0006(5) 0.0013(5) 0.0011(5)
C7 0.0140(7) 0.0201(7) 0.0130(7) -0.0006(5) 0.0008(5) -0.0010(5)
N2 0.0354(8) 0.0209(7) 0.0156(6) 0.0013(5) 0.0007(6) 0.0022(6)
N3 0.0291(7) 0.0187(7) 0.0140(6) 0.0017(5) -0.0005(5) 0.0018(5)
C8 0.0426(10) 0.0206(8) 0.0191(8) 0.0053(6) -0.0020(7) 0.0048(7)
C9 0.0168(7) 0.0179(7) 0.0136(7) 0.0020(5) -0.0003(5) 0.0001(6)
C10 0.0165(7) 0.0158(7) 0.0139(6) 0.0014(5) -0.0021(5) 0.0031(5)
C11 0.0171(7) 0.0158(7) 0.0195(7) 0.0011(6) 0.0009(6) 0.0016(6)
C12 0.0214(7) 0.0215(8) 0.0190(7) 0.0024(6) 0.0043(6) 0.0040(6)
C13 0.0256(8) 0.0190(8) 0.0172(7) -0.0013(6) -0.0013(6) 0.0072(6)
C14 0.0257(8) 0.0166(8) 0.0203(7) 0.0001(6) -0.0042(6) -0.0004(6)
C15 0.0193(7) 0.0190(7) 0.0181(7) 0.0033(6) -0.0006(6) -0.0007(6)
C16 0.0151(7) 0.0164(7) 0.0154(7) 0.0023(5) -0.0031(5) 0.0011(5)
C22 0.0187(7) 0.0166(7) 0.0210(7) 0.0004(6) 0.0028(6) -0.0002(6)
C23 0.0320(9) 0.0259(9) 0.0226(8) 0.0069(7) 0.0022(7) -0.0028(7)
C24 0.0290(9) 0.0186(8) 0.0268(8) -0.0011(6) 0.0022(7) -0.0048(6)
C17 0.0147(7) 0.0202(8) 0.0119(7) 0.0000(5) -0.0017(5) 0.0013(5)
C18 0.0171(7) 0.0170(7) 0.0158(7) -0.0021(5) -0.0049(5) -0.0003(6)
C19 0.0135(7) 0.0214(8) 0.0176(7) 0.0013(6) -0.0045(5) -0.0028(6)
C25 0.0195(8) 0.0246(8) 0.0264(8) 0.0029(6) -0.0009(6) -0.0059(6)
C20 0.0103(7) 0.0243(8) 0.0194(7) 0.0022(6) 0.0000(5) 0.0015(6)
C21 0.0132(7) 0.0180(7) 0.0203(7) 0.0003(6) -0.0027(5) 0.0041(5)

loop_
_atom_type_symbol
_atom_type_description
_atom_type_scat_dispersion_real
_atom_type_scat_dispersion_imag
_atom_type_scat_source
C C 0.0181 0.0091 'International Tables Vol C Tables 4.2.6.8 and 6.1.1.4'
H H 0.0000 0.0000 'International Tables Vol C Tables 4.2.6.8 and 6.1.1.4'
N N 0.0311 0.0180 'International Tables Vol C Tables 4.2.6.8 and 6.1.1.4'
Cl Cl 0.3639 0.7018 'International Tables Vol C Tables 4.2.6.8 and 6.1.1.4'
Ru Ru 0.0552 3.2960 'International Tables Vol C Tables 4.2.6.8 and 6.1.1.4'

loop_
_geom_angle_atom_site_label_1
_geom_angle_atom_site_label_2
_geom_angle_atom_site_label_3
_geom_angle
C7 Ru C1 77.79(6)
C7 Ru C20 114.40(6)
C1 Ru C20 94.00(6)
C7 Ru C19 92.07(6)
C1 Ru C19 120.58(6)
C20 Ru C19 38.13(6)
C7 Ru C21 151.22(6)
C1 Ru C21 93.80(6)
C20 Ru C21 37.96(6)
C19 Ru C21 68.37(6)
C7 Ru C18 99.20(6)
C1 Ru C18 158.20(6)
C20 Ru C18 67.30(6)
C19 Ru C18 37.62(6)
C21 Ru C18 78.43(6)
C7 Ru C17 127.13(6)
C1 Ru C17 154.94(6)
C20 Ru C17 78.66(6)
C19 Ru C17 66.80(6)
C21 Ru C17 65.65(5)
C18 Ru C17 35.93(5)
C7 Ru C16 164.09(6)
C1 Ru C16 118.11(6)
C20 Ru C16 67.38(6)
C19 Ru C16 80.34(6)
C21 Ru C16 36.34(5)
C18 Ru C16 66.34(5)
C17 Ru C16 36.97(5)
C7 Ru Cl 88.16(4)
C1 Ru Cl 88.31(4)
C20 Ru Cl 157.32(4)
C19 Ru Cl 150.48(4)
C21 Ru Cl 119.39(4)
C18 Ru Cl 113.30(4)
C17 Ru Cl 89.76(4)
C16 Ru Cl 91.65(4)
C2 C1 C6 114.22(14)
C2 C1 Ru 129.11(12)
C6 C1 Ru 116.63(11)
C3 C2 C1 121.79(16)
C3 C2 H2 119.1
C1 C2 H2 119.1
C4 C3 C2 120.98(16)
C4 C3 H3 119.5
C2 C3 H3 119.5
C3 C4 C5 119.83(16)
C3 C4 H4 120.1
C5 C4 H4 120.1
C4 C5 C6 117.23(16)
C4 C5 H5 121.4
C6 C5 H5 121.4
C5 C6 C1 125.94(15)
C5 C6 N1 122.55(15)
C1 C6 N1 111.48(13)
N2 N1 C7 116.14(13)
N2 N1 C6 125.41(13)
C7 N1 C6 118.44(13)
N1 C7 C9 101.70(13)
N1 C7 Ru 115.57(11)
C9 C7 Ru 142.69(11)
N3 N2 N1 102.43(12)
N2 N3 C9 112.82(13)
N2 N3 C8 117.95(13)
C9 N3 C8 129.22(14)
N3 C8 H8A 109.5
N3 C8 H8B 109.5
H8A C8 H8B 109.5
N3 C8 H8C 109.5
H8A C8 H8C 109.5
H8B C8 H8C 109.5
N3 C9 C7 106.90(13)
N3 C9 C10 122.81(14)
C7 C9 C10 130.03(14)
C15 C10 C11 119.57(14)
C15 C10 C9 123.05(14)
C11 C10 C9 117.38(14)
C12 C11 C10 119.87(15)
C12 C11 H11 120.1
C10 C11 H11 120.1
C13 C12 C11 120.50(15)
C13 C12 H12 119.7
C11 C12 H12 119.7
C14 C13 C12 119.64(15)
C14 C13 H13 120.2
C12 C13 H13 120.2
C13 C14 C15 120.27(15)
C13 C14 H14 119.9
C15 C14 H14 119.9
C10 C15 C14 120.11(15)
C10 C15 H15 119.9
C14 C15 H15 119.9
C21 C16 C17 117.88(14)
C21 C16 C22 123.40(14)
C17 C16 C22 118.70(13)
C21 C16 Ru 70.11(8)
C17 C16 Ru 71.18(8)
C22 C16 Ru 128.94(10)
C16 C22 C24 113.19(13)
C16 C22 C23 110.32(13)
C24 C22 C23 110.86(14)
C16 C22 H22 107.4
C24 C22 H22 107.4
C23 C22 H22 107.4
C22 C23 H23A 109.5
C22 C23 H23B 109.5
H23A C23 H23B 109.5
C22 C23 H23C 109.5
H23A C23 H23C 109.5
H23B C23 H23C 109.5
C22 C24 H24A 109.5
C22 C24 H24B 109.5
H24A C24 H24B 109.5
C22 C24 H24C 109.5
H24A C24 H24C 109.5
H24B C24 H24C 109.5
C18 C17 C16 122.14(14)
C18 C17 Ru 71.91(9)
C16 C17 Ru 71.85(8)
C18 C17 H17 118.9
C16 C17 H17 118.9
Ru C17 H17 130.0
C17 C18 C19 119.84(14)
C17 C18 Ru 72.16(9)
C19 C18 Ru 68.28(8)
C17 C18 H18 120.1
C19 C18 H18 120.1
Ru C18 H18 132.4
C20 C19 C18 118.49(14)
C20 C19 C25 121.31(14)
C18 C19 C25 120.14(14)
C20 C19 Ru 70.24(8)
C18 C19 Ru 74.10(8)
C25 C19 Ru 129.15(11)
C19 C25 H25A 109.5
C19 C25 H25B 109.5
H25A C25 H25B 109.5
C19 C25 H25C 109.5
H25A C25 H25C 109.5
H25B C25 H25C 109.5
C19 C20 C21 120.81(14)
C19 C20 Ru 71.63(8)
C21 C20 Ru 73.41(8)
C19 C20 H20 119.6
C21 C20 H20 119.6
Ru C20 H20 127.5
C16 C21 C20 120.70(14)
C16 C21 Ru 73.55(8)
C20 C21 Ru 68.63(8)
C16 C21 H21 119.6
C20 C21 H21 119.6
Ru C21 H21 130.9

loop_
_geom_bond_atom_site_label_1
_geom_bond_atom_site_label_2
_geom_bond_distance
Ru C7 2.0372(15)
Ru C1 2.0831(15)
Ru C20 2.1648(15)
Ru C19 2.1830(15)
Ru C21 2.2279(15)
Ru C18 2.2599(14)
Ru C17 2.2632(15)
Ru C16 2.2722(14)
Ru Cl 2.4208(3)
C1 C2 1.402(2)
C1 C6 1.403(2)
C2 C3 1.398(2)
C2 H2 0.9500
C3 C4 1.388(3)
C3 H3 0.9500
C4 C5 1.389(3)
C4 H4 0.9500
C5 C6 1.390(2)
C5 H5 0.9500
C6 N1 1.417(2)
N1 N2 1.3300(19)
N1 C7 1.3734(19)
C7 C9 1.393(2)
N2 N3 1.3263(19)
N3 C9 1.3725(19)
N3 C8 1.463(2)
C8 H8A 0.9800
C8 H8B 0.9800
C8 H8C 0.9800
C9 C10 1.474(2)
C10 C15 1.393(2)
C10 C11 1.399(2)
C11 C12 1.391(2)
C11 H11 0.9500
C12 C13 1.390(2)
C12 H12 0.9500
C13 C14 1.389(2)
C13 H13 0.9500
C14 C15 1.395(2)
C14 H14 0.9500
C15 H15 0.9500
C16 C21 1.404(2)
C16 C17 1.438(2)
C16 C22 1.514(2)
C22 C24 1.523(2)
C22 C23 1.535(2)
C22 H22 1.0000
C23 H23A 0.9800
C23 H23B 0.9800
C23 H23C 0.9800
C24 H24A 0.9800
C24 H24B 0.9800
C24 H24C 0.9800
C17 C18 1.395(2)
C17 H17 0.9500
C18 C19 1.434(2)
C18 H18 0.9500
C19 C20 1.420(2)
C19 C25 1.501(2)
C25 H25A 0.9800
C25 H25B 0.9800
C25 H25C 0.9800
C20 C21 1.430(2)
C20 H20 0.9500
C21 H21 0.9500

loop_
_geom_torsion_atom_site_label_1
_geom_torsion_atom_site_label_2
_geom_torsion_atom_site_label_3
_geom_torsion_atom_site_label_4
_geom_torsion
C7 Ru C1 C2 177.75(15)
C20 Ru C1 C2 -68.13(15)
C19 Ru C1 C2 -97.13(15)
C21 Ru C1 C2 -30.07(14)
C18 Ru C1 C2 -98.0(2)
C17 Ru C1 C2 3.5(2)
C16 Ru C1 C2 -1.69(16)
Cl Ru C1 C2 89.27(14)
C7 Ru C1 C6 0.11(12)
C20 Ru C1 C6 114.23(12)
C19 Ru C1 C6 85.23(13)
C21 Ru C1 C6 152.28(12)
C18 Ru C1 C6 84.32(19)
C17 Ru C1 C6 -174.19(12)
C16 Ru C1 C6 -179.33(11)
Cl Ru C1 C6 -88.37(12)
C6 C1 C2 C3 1.0(2)
Ru C1 C2 C3 -176.68(12)
C1 C2 C3 C4 0.5(3)
C2 C3 C4 C5 -1.4(3)
C3 C4 C5 C6 0.7(3)
C4 C5 C6 C1 0.9(3)
C4 C5 C6 N1 178.69(16)
C2 C1 C6 C5 -1.8(2)
Ru C1 C6 C5 176.24(14)
C2 C1 C6 N1 -179.73(13)
Ru C1 C6 N1 -1.73(18)
C5 C6 N1 N2 4.0(3)
C1 C6 N1 N2 -177.99(15)
C5 C6 N1 C7 -174.83(16)
C1 C6 N1 C7 3.2(2)
N2 N1 C7 C9 -0.46(18)
C6 N1 C7 C9 178.44(14)
N2 N1 C7 Ru 177.85(11)
C6 N1 C7 Ru -3.25(18)
C1 Ru C7 N1 1.64(11)
C20 Ru C7 N1 -87.22(12)
C19 Ru C7 N1 -119.23(11)
C21 Ru C7 N1 -73.69(17)
C18 Ru C7 N1 -156.38(11)
C17 Ru C7 N1 178.61(10)
C16 Ru C7 N1 179.84(16)
Cl Ru C7 N1 90.31(11)
C1 Ru C7 C9 178.91(19)
C20 Ru C7 C9 90.05(19)
C19 Ru C7 C9 58.04(19)
C21 Ru C7 C9 103.6(2)
C18 Ru C7 C9 20.89(19)
C17 Ru C7 C9 -4.1(2)
C16 Ru C7 C9 -2.9(3)
Cl Ru C7 C9 -92.42(18)
C7 N1 N2 N3 -0.04(18)
C6 N1 N2 N3 -178.86(15)
N1 N2 N3 C9 0.57(18)
N1 N2 N3 C8 -178.86(14)
N2 N3 C9 C7 -0.89(18)
C8 N3 C9 C7 178.46(16)
N2 N3 C9 C10 173.79(14)
C8 N3 C9 C10 -6.9(3)
N1 C7 C9 N3 0.76(16)
Ru C7 C9 N3 -176.73(14)
N1 C7 C9 C10 -173.39(15)
Ru C7 C9 C10 9.1(3)
N3 C9 C10 C15 54.2(2)
C7 C9 C10 C15 -132.51(17)
N3 C9 C10 C11 -125.75(16)
C7 C9 C10 C11 47.6(2)
C15 C10 C11 C12 -1.4(2)
C9 C10 C11 C12 178.52(14)
C10 C11 C12 C13 -0.1(2)
C11 C12 C13 C14 1.0(2)
C12 C13 C14 C15 -0.4(2)
C11 C10 C15 C14 1.9(2)
C9 C10 C15 C14 -177.95(14)
C13 C14 C15 C10 -1.1(2)
C7 Ru C16 C21 128.82(19)
C1 Ru C16 C21 -53.18(10)
C20 Ru C16 C21 28.95(9)
C19 Ru C16 C21 66.44(9)
C18 Ru C16 C21 103.06(10)
C17 Ru C16 C21 130.45(13)
Cl Ru C16 C21 -142.14(9)
C7 Ru C16 C17 -1.6(2)
C1 Ru C16 C17 176.38(8)
C20 Ru C16 C17 -101.49(10)
C19 Ru C16 C17 -64.00(9)
C21 Ru C16 C17 -130.45(13)
C18 Ru C16 C17 -27.39(8)
Cl Ru C16 C17 87.42(8)
C7 Ru C16 C22 -113.8(2)
C1 Ru C16 C22 64.24(15)
C20 Ru C16 C22 146.37(15)
C19 Ru C16 C22 -176.15(14)
C21 Ru C16 C22 117.41(17)
C18 Ru C16 C22 -139.53(15)
C17 Ru C16 C22 -112.14(17)
Cl Ru C16 C22 -24.72(13)
C21 C16 C22 C24 33.6(2)
C17 C16 C22 C24 -145.18(14)
Ru C16 C22 C24 -56.93(18)
C21 C16 C22 C23 -91.29(17)
C17 C16 C22 C23 89.95(17)
Ru C16 C22 C23 178.20(11)
C21 C16 C17 C18 -0.4(2)
C22 C16 C17 C18 178.48(14)
Ru C16 C17 C18 53.71(13)
C21 C16 C17 Ru -54.06(12)
C22 C16 C17 Ru 124.77(13)
C7 Ru C17 C18 45.33(11)
C1 Ru C17 C18 -141.67(13)
C20 Ru C17 C18 -66.80(9)
C19 Ru C17 C18 -28.70(9)
C21 Ru C17 C18 -104.44(10)
C16 Ru C17 C18 -134.11(13)
Cl Ru C17 C18 132.83(9)
C7 Ru C17 C16 179.44(8)
C1 Ru C17 C16 -7.56(18)
C20 Ru C17 C16 67.31(9)
C19 Ru C17 C16 105.41(10)
C21 Ru C17 C16 29.67(8)
C18 Ru C17 C16 134.11(13)
Cl Ru C17 C16 -93.05(8)
C16 C17 C18 C19 -2.9(2)
Ru C17 C18 C19 50.75(12)
C16 C17 C18 Ru -53.68(13)
C7 Ru C18 C17 -144.95(9)
C1 Ru C18 C17 134.98(15)
C20 Ru C18 C17 102.35(10)
C19 Ru C18 C17 133.69(13)
C21 Ru C18 C17 64.23(9)
C16 Ru C18 C17 28.13(9)
Cl Ru C18 C17 -52.98(9)
C7 Ru C18 C19 81.36(9)
C1 Ru C18 C19 1.3(2)
C20 Ru C18 C19 -31.34(9)
C21 Ru C18 C19 -69.46(9)
C17 Ru C18 C19 -133.69(13)
C16 Ru C18 C19 -105.57(10)
Cl Ru C18 C19 173.33(8)
C17 C18 C19 C20 3.8(2)
Ru C18 C19 C20 56.32(12)
C17 C18 C19 C25 -178.93(14)
Ru C18 C19 C25 -126.42(14)
C17 C18 C19 Ru -52.51(12)
C7 Ru C19 C20 128.58(9)
C1 Ru C19 C20 51.55(11)
C21 Ru C19 C20 -29.73(9)
C18 Ru C19 C20 -129.00(13)
C17 Ru C19 C20 -101.51(10)
C16 Ru C19 C20 -65.49(9)
Cl Ru C19 C20 -141.51(9)
C7 Ru C19 C18 -102.42(9)
C1 Ru C19 C18 -179.44(9)
C20 Ru C19 C18 129.00(13)
C21 Ru C19 C18 99.27(10)
C17 Ru C19 C18 27.49(8)
C16 Ru C19 C18 63.52(9)
Cl Ru C19 C18 -12.51(14)
C7 Ru C19 C25 13.76(15)
C1 Ru C19 C25 -63.26(16)
C20 Ru C19 C25 -114.81(18)
C21 Ru C19 C25 -144.55(16)
C18 Ru C19 C25 116.18(18)
C17 Ru C19 C25 143.68(16)
C16 Ru C19 C25 179.70(16)
Cl Ru C19 C25 103.67(15)
C18 C19 C20 C21 -1.5(2)
C25 C19 C20 C21 -178.74(14)
Ru C19 C20 C21 56.74(13)
C18 C19 C20 Ru -58.25(12)
C25 C19 C20 Ru 124.52(14)
C7 Ru C20 C19 -59.08(10)
C1 Ru C20 C19 -137.48(9)
C21 Ru C20 C19 131.46(13)
C18 Ru C20 C19 30.94(9)
C17 Ru C20 C19 66.72(9)
C16 Ru C20 C19 103.67(10)
Cl Ru C20 C19 127.34(11)
C7 Ru C20 C21 169.45(9)
C1 Ru C20 C21 91.06(10)
C19 Ru C20 C21 -131.46(13)
C18 Ru C20 C21 -100.52(10)
C17 Ru C20 C21 -64.74(9)
C16 Ru C20 C21 -27.79(9)
Cl Ru C20 C21 -4.13(17)
C17 C16 C21 C20 2.7(2)
C22 C16 C21 C20 -176.08(14)
Ru C16 C21 C20 -51.88(12)
C17 C16 C21 Ru 54.58(12)
C22 C16 C21 Ru -124.20(14)
C19 C20 C21 C16 -1.8(2)
Ru C20 C21 C16 54.12(13)
C19 C20 C21 Ru -55.90(13)
C7 Ru C21 C16 -153.67(11)
C1 Ru C21 C16 134.96(9)
C20 Ru C21 C16 -133.41(14)
C19 Ru C21 C16 -103.56(10)
C18 Ru C21 C16 -65.61(9)
C17 Ru C21 C16 -30.16(9)
Cl Ru C21 C16 44.76(10)
C7 Ru C21 C20 -20.26(16)
C1 Ru C21 C20 -91.63(10)
C19 Ru C21 C20 29.85(9)
C18 Ru C21 C20 67.80(9)
C17 Ru C21 C20 103.26(10)
C16 Ru C21 C20 133.41(14)
Cl Ru C21 C20 178.17(8)
